data_7014314
loop_
_publ_author_name
'Zhang, X. W.'
'Maunder, Graham H.'
'Giessmann, Stefan'
'MacDonald, Robert'
'Ferguson, Michael J.'
'Bond, Andrew H.'
'Rogers, Robin D.'
'Sella, Andrea'
'Takats, Josef'

_publ_section_title
;
 Stable heteroleptic complexes of divalent lanthanides with bulky
 pyrazolylborate ligands--iodides, hydrocarbyls and
 triethylborohydrides.
;
_journal_issue 1
_journal_name_full 'Dalton transactions (Cambridge, England : 2003)'
_journal_page_first 195
_journal_page_last 210
_journal_paper_doi 10.1039/c0dt00162g
_journal_volume 40
_journal_year 2011
_chemical_formula_moiety 'C31 H59 B N6 Si2 Yb, 0.5(C4 H10 O)'
_chemical_formula_sum 'C33 H64 B N6 O0.5 Si2 Yb'
_chemical_formula_weight 792.93
_chemical_name_systematic
;
?
;
_space_group_IT_number 15
_symmetry_cell_setting monoclinic
_symmetry_space_group_name_Hall '-C 2yc'
_symmetry_space_group_name_H-M 'C 1 2/c 1'
_atom_sites_solution_hydrogens geom
_atom_sites_solution_primary direct
_atom_sites_solution_secondary difmap
_audit_creation_method SHELXL-97
_cell_angle_alpha 90.00
_cell_angle_beta 92.320(6)
_cell_angle_gamma 90.00
_cell_formula_units_Z 8
_cell_length_a 16.487(5)
_cell_length_b 18.263(5)
_cell_length_c 27.122(8)
_cell_measurement_reflns_used 430
_cell_measurement_temperature 173(2)
_cell_measurement_theta_max 23.28
_cell_measurement_theta_min 1.50
_cell_volume 8160(4)
_computing_cell_refinement 'Siemens SMART (Siemens, 1994)'
_computing_data_collection 'Siemens SMART (Siemens, 1994)'
_computing_data_reduction 'Siemens SAINT (Siemens, 1994)'
_computing_molecular_graphics 'Bruker SHELXTL'
_computing_publication_material 'Bruker SHELXTL'
_computing_structure_refinement 'SHELXL-97 (Sheldrick, 2008)'
_computing_structure_solution 'SHELXS-86 (Sheldrick, 2008)'
_diffrn_ambient_temperature 173(2)
_diffrn_measured_fraction_theta_full 0.982
_diffrn_measured_fraction_theta_max 0.982
_diffrn_measurement_device_type 'Siemens PLATFORM diffractometer/SMART 1K CCD area detector'
_diffrn_measurement_method '\f and \w scans'
_diffrn_radiation_monochromator graphite
_diffrn_radiation_source 'fine-focus sealed tube'
_diffrn_radiation_type MoK\a
_diffrn_radiation_wavelength 0.71069
_diffrn_reflns_av_R_equivalents 0.0630
_diffrn_reflns_av_sigmaI/netI 0.0524
_diffrn_reflns_limit_h_max 18
_diffrn_reflns_limit_h_min 0
_diffrn_reflns_limit_k_max 20
_diffrn_reflns_limit_k_min -20
_diffrn_reflns_limit_l_max 29
_diffrn_reflns_limit_l_min -29
_diffrn_reflns_number 15486
_diffrn_reflns_theta_full 23.28
_diffrn_reflns_theta_max 23.28
_diffrn_reflns_theta_min 1.50
_exptl_absorpt_coefficient_mu 2.380
_exptl_absorpt_correction_T_max 0.6475
_exptl_absorpt_correction_T_min 0.5353
_exptl_absorpt_correction_type multi-scan
_exptl_absorpt_process_details 'SADABS (Sheldrick, 1996)'
_exptl_crystal_colour yellow
_exptl_crystal_density_diffrn 1.291
_exptl_crystal_density_method 'not measured'
_exptl_crystal_description prism
_exptl_crystal_F_000 3288
_exptl_crystal_size_max 0.30
_exptl_crystal_size_mid 0.20
_exptl_crystal_size_min 0.20
_refine_diff_density_max 0.865
_refine_diff_density_min -2.362
_refine_diff_density_rms 0.125
_refine_ls_extinction_method none
_refine_ls_goodness_of_fit_ref 1.093
_refine_ls_hydrogen_treatment constr
_refine_ls_matrix_type full
_refine_ls_number_parameters 422
_refine_ls_number_reflns 5782
_refine_ls_number_restraints 0
_refine_ls_restrained_S_all 1.093
_refine_ls_R_factor_all 0.0494
_refine_ls_R_factor_gt 0.0405
_refine_ls_shift/su_max 0.000
_refine_ls_shift/su_mean 0.000
_refine_ls_structure_factor_coef Fsqd
_refine_ls_weighting_details 'calc w=1/[\s^2^(Fo^2^)+(0.0515P)^2^+17.9241P] where P=(Fo^2^+2Fc^2^)/3'
_refine_ls_weighting_scheme calc
_refine_ls_wR_factor_gt 0.0953
_refine_ls_wR_factor_ref 0.1016
_reflns_number_gt 4962
_reflns_number_total 5782
_reflns_threshold_expression I>2\s(I)
_cod_data_source_file C0DT00162G.TXT
_cod_data_source_block 5-Yb
_cod_original_sg_symbol_H-M 'C 2/c'
_cod_original_formula_sum 'C33 H64 B N6 O0.50 Si2 Yb'
_cod_database_code 7014314

loop_
_symmetry_equiv_pos_as_xyz
'x, y, z'
'-x, y, -z+1/2'
'x+1/2, y+1/2, z'
'-x+1/2, y+1/2, -z+1/2'
'-x, -y, -z'
'x, -y, z-1/2'
'-x+1/2, -y+1/2, -z'
'x+1/2, -y+1/2, z-1/2'

loop_
_atom_site_label
_atom_site_type_symbol
_atom_site_fract_x
_atom_site_fract_y
_atom_site_fract_z
_atom_site_U_iso_or_equiv
_atom_site_adp_type
_atom_site_occupancy
_atom_site_symmetry_multiplicity
_atom_site_calc_flag
_atom_site_refinement_flags
_atom_site_disorder_assembly
_atom_site_disorder_group
Yb Yb 0.196489(13) 0.076576(13) 0.137063(7) 0.03050(11) Uani 1 1 d . . .
Si1 Si 0.26740(10) 0.19581(9) 0.22369(5) 0.0370(4) Uani 1 1 d . . .
Si2 Si 0.24334(11) 0.04937(10) 0.28301(6) 0.0437(4) Uani 1 1 d . . .
N11 N 0.2635(3) 0.0804(2) 0.02490(15) 0.0306(10) Uani 1 1 d . . .
N12 N 0.2973(3) 0.0729(2) 0.07208(15) 0.0339(11) Uani 1 1 d . . .
N21 N 0.1311(2) 0.1496(2) 0.04018(14) 0.0304(10) Uani 1 1 d . . .
N22 N 0.0958(3) 0.1477(2) 0.08620(15) 0.0343(10) Uani 1 1 d . . .
N31 N 0.1313(2) 0.0092(2) 0.03175(14) 0.0300(10) Uani 1 1 d . . .
N32 N 0.1366(3) -0.0145(2) 0.08011(15) 0.0337(10) Uani 1 1 d . . .
C1 C 0.2176(3) 0.1059(3) 0.22869(17) 0.0355(13) Uani 1 1 d . . .
H1 H 0.1615 0.1218 0.2365 0.043 Uiso 1 1 calc R . .
C2 C 0.2653(3) 0.2304(3) 0.15714(19) 0.0416(13) Uani 1 1 d . . .
H2A H 0.2089 0.2344 0.1446 0.050 Uiso 1 1 calc R . .
H2B H 0.2947 0.1959 0.1366 0.050 Uiso 1 1 calc R . .
H2C H 0.2913 0.2786 0.1561 0.050 Uiso 1 1 calc R . .
C3 C 0.2163(4) 0.2700(4) 0.2589(2) 0.0555(16) Uani 1 1 d . . .
H3A H 0.2376 0.3178 0.2492 0.067 Uiso 1 1 calc R . .
H3B H 0.2271 0.2626 0.2944 0.067 Uiso 1 1 calc R . .
H3C H 0.1577 0.2683 0.2516 0.067 Uiso 1 1 calc R . .
C4 C 0.3777(4) 0.1964(4) 0.2438(2) 0.0510(16) Uani 1 1 d . . .
H4A H 0.4022 0.2429 0.2344 0.061 Uiso 1 1 calc R . .
H4B H 0.4056 0.1559 0.2279 0.061 Uiso 1 1 calc R . .
H4C H 0.3829 0.1906 0.2797 0.061 Uiso 1 1 calc R . .
C5 C 0.1571(5) -0.0144(4) 0.2972(2) 0.072(2) Uani 1 1 d . . .
H5A H 0.1668 -0.0356 0.3301 0.086 Uiso 1 1 calc R . .
H5B H 0.1539 -0.0537 0.2726 0.086 Uiso 1 1 calc R . .
H5C H 0.1060 0.0130 0.2962 0.086 Uiso 1 1 calc R . .
C6 C 0.2630(4) 0.1012(4) 0.3429(2) 0.0570(17) Uani 1 1 d . . .
H6A H 0.3097 0.1338 0.3396 0.068 Uiso 1 1 calc R . .
H6B H 0.2745 0.0663 0.3698 0.068 Uiso 1 1 calc R . .
H6C H 0.2150 0.1302 0.3503 0.068 Uiso 1 1 calc R . .
C7 C 0.3350(5) -0.0102(4) 0.2767(2) 0.065(2) Uani 1 1 d . . .
H7A H 0.3420 -0.0415 0.3060 0.078 Uiso 1 1 calc R . .
H7B H 0.3832 0.0206 0.2737 0.078 Uiso 1 1 calc R . .
H7C H 0.3277 -0.0409 0.2473 0.078 Uiso 1 1 calc R . .
C13 C 0.3769(3) 0.0642(3) 0.06708(18) 0.0296(12) Uani 1 1 d . . .
C14 C 0.3954(4) 0.0680(3) 0.0169(2) 0.0387(13) Uani 1 1 d . . .
H14 H 0.4476 0.0646 0.0034 0.046 Uiso 1 1 calc R . .
C15 C 0.3221(3) 0.0775(3) -0.00848(19) 0.0329(12) Uani 1 1 d . . .
C16 C 0.3049(4) 0.0841(3) -0.0630(2) 0.0407(14) Uani 1 1 d . . .
H16A H 0.2812 0.1322 -0.0704 0.049 Uiso 1 1 calc R . .
H16B H 0.2667 0.0457 -0.0738 0.049 Uiso 1 1 calc R . .
H16C H 0.3556 0.0786 -0.0803 0.049 Uiso 1 1 calc R . .
C17 C 0.4374(3) 0.0540(3) 0.11068(19) 0.0389(13) Uani 1 1 d . . .
C18 C 0.3941(4) 0.0252(4) 0.1558(2) 0.0544(17) Uani 1 1 d . . .
H18A H 0.4340 0.0164 0.1829 0.065 Uiso 1 1 calc R . .
H18B H 0.3662 -0.0207 0.1472 0.065 Uiso 1 1 calc R . .
H18C H 0.3543 0.0614 0.1661 0.065 Uiso 1 1 calc R . .
C19 C 0.5032(4) -0.0004(4) 0.0967(2) 0.0578(18) Uani 1 1 d . . .
H19A H 0.5441 -0.0043 0.1239 0.069 Uiso 1 1 calc R . .
H19B H 0.5291 0.0167 0.0670 0.069 Uiso 1 1 calc R . .
H19C H 0.4786 -0.0485 0.0904 0.069 Uiso 1 1 calc R . .
C20 C 0.4790(4) 0.1273(4) 0.1233(2) 0.0596(19) Uani 1 1 d . . .
H20A H 0.5194 0.1201 0.1504 0.071 Uiso 1 1 calc R . .
H20B H 0.4383 0.1628 0.1334 0.071 Uiso 1 1 calc R . .
H20C H 0.5059 0.1458 0.0943 0.071 Uiso 1 1 calc R . .
C23 C 0.0547(3) 0.2103(3) 0.08997(19) 0.0330(12) Uani 1 1 d . . .
C24 C 0.0633(3) 0.2529(3) 0.0479(2) 0.0391(13) Uani 1 1 d . . .
H24 H 0.0406 0.2999 0.0415 0.047 Uiso 1 1 calc R . .
C25 C 0.1111(3) 0.2134(3) 0.01761(19) 0.0334(12) Uani 1 1 d . . .
C26 C 0.1414(4) 0.2339(3) -0.03225(19) 0.0478(15) Uani 1 1 d . . .
H26A H 0.1257 0.2845 -0.0400 0.057 Uiso 1 1 calc R . .
H26B H 0.1175 0.2010 -0.0574 0.057 Uiso 1 1 calc R . .
H26C H 0.2007 0.2296 -0.0317 0.057 Uiso 1 1 calc R . .
C27 C 0.0021(3) 0.2273(4) 0.1334(2) 0.0439(14) Uani 1 1 d . . .
C28 C -0.0842(4) 0.2428(4) 0.1135(2) 0.0608(19) Uani 1 1 d . . .
H28A H -0.0839 0.2858 0.0919 0.073 Uiso 1 1 calc R . .
H28B H -0.1194 0.2522 0.1410 0.073 Uiso 1 1 calc R . .
H28C H -0.1046 0.2003 0.0947 0.073 Uiso 1 1 calc R . .
C29 C 0.0339(5) 0.2961(4) 0.1607(3) 0.067(2) Uani 1 1 d . . .
H29A H 0.0889 0.2869 0.1742 0.080 Uiso 1 1 calc R . .
H29B H -0.0018 0.3078 0.1876 0.080 Uiso 1 1 calc R . .
H29C H 0.0348 0.3373 0.1375 0.080 Uiso 1 1 calc R . .
C30 C 0.0001(4) 0.1629(4) 0.1695(2) 0.0620(19) Uani 1 1 d . . .
H30A H 0.0529 0.1587 0.1873 0.074 Uiso 1 1 calc R . .
H30B H -0.0114 0.1176 0.1512 0.074 Uiso 1 1 calc R . .
H30C H -0.0423 0.1712 0.1932 0.074 Uiso 1 1 calc R . .
C33 C 0.1009(3) -0.0803(3) 0.0808(2) 0.0371(13) Uani 1 1 d . A .
C34 C 0.0735(3) -0.1005(3) 0.03310(19) 0.0372(13) Uani 1 1 d . . .
H34 H 0.0466 -0.1446 0.0235 0.045 Uiso 1 1 calc R . .
C35 C 0.0938(3) -0.0427(3) 0.00296(19) 0.0344(12) Uani 1 1 d . . .
C36 C 0.0811(4) -0.0362(3) -0.05207(18) 0.0413(14) Uani 1 1 d . . .
H36A H 0.0433 -0.0743 -0.0640 0.050 Uiso 1 1 calc R . .
H36B H 0.1332 -0.0423 -0.0678 0.050 Uiso 1 1 calc R . .
H36C H 0.0586 0.0121 -0.0603 0.050 Uiso 1 1 calc R . .
C37 C 0.0959(4) -0.1238(3) 0.1286(2) 0.0429(14) Uani 1 1 d . . .
C38A C 0.0074(8) -0.1463(8) 0.1363(5) 0.064(3) Uiso 0.60 1 d P A 1
H38A H -0.0263 -0.1023 0.1387 0.077 Uiso 0.60 1 calc PR A 1
H38B H 0.0046 -0.1748 0.1668 0.077 Uiso 0.60 1 calc PR A 1
H38C H -0.0125 -0.1761 0.1083 0.077 Uiso 0.60 1 calc PR A 1
C39A C 0.1274(9) -0.0820(7) 0.1727(5) 0.058(3) Uiso 0.60 1 d P A 1
H39A H 0.0932 -0.0389 0.1775 0.070 Uiso 0.60 1 calc PR A 1
H39B H 0.1833 -0.0664 0.1676 0.070 Uiso 0.60 1 calc PR A 1
H39C H 0.1262 -0.1134 0.2020 0.070 Uiso 0.60 1 calc PR A 1
C40A C 0.1450(10) -0.1993(8) 0.1213(5) 0.068(4) Uiso 0.60 1 d P A 1
H40A H 0.2022 -0.1884 0.1160 0.081 Uiso 0.60 1 calc PR A 1
H40B H 0.1217 -0.2256 0.0926 0.081 Uiso 0.60 1 calc PR A 1
H40C H 0.1409 -0.2298 0.1508 0.081 Uiso 0.60 1 calc PR A 1
C38B C 0.0078(13) -0.1107(14) 0.1494(8) 0.075(6) Uiso 0.40 1 d P A 2
H38D H -0.0337 -0.1246 0.1243 0.090 Uiso 0.40 1 calc PR A 2
H38E H 0.0014 -0.0588 0.1578 0.090 Uiso 0.40 1 calc PR A 2
H38F H 0.0016 -0.1406 0.1791 0.090 Uiso 0.40 1 calc PR A 2
C39B C 0.1638(12) -0.0961(10) 0.1662(7) 0.053(4) Uiso 0.40 1 d P A 2
H39D H 0.1537 -0.0447 0.1744 0.064 Uiso 0.40 1 calc PR A 2
H39E H 0.2168 -0.1006 0.1515 0.064 Uiso 0.40 1 calc PR A 2
H39F H 0.1632 -0.1257 0.1963 0.064 Uiso 0.40 1 calc PR A 2
C40B C 0.1083(14) -0.2014(12) 0.1204(8) 0.066(6) Uiso 0.40 1 d P A 2
H40D H 0.0802 -0.2161 0.0894 0.079 Uiso 0.40 1 calc PR A 2
H40E H 0.0867 -0.2293 0.1478 0.079 Uiso 0.40 1 calc PR A 2
H40F H 0.1665 -0.2113 0.1184 0.079 Uiso 0.40 1 calc PR A 2
B B 0.1703(4) 0.0814(3) 0.0153(2) 0.0289(13) Uani 1 1 d . . .
H1B H 0.1597 0.0861 -0.0211 0.035 Uiso 1 1 calc R . .
O1S O 0.2416(15) 0.2387(10) 0.5081(8) 0.084(4) Uani 0.50 1 d P B -1
C1S C 0.287(3) 0.1850(19) 0.4878(14) 0.134(15) Uani 0.50 1 d P B -1
H1SA H 0.2592 0.1730 0.4557 0.161 Uiso 0.50 1 calc PR B -1
H1SB H 0.3391 0.2079 0.4801 0.161 Uiso 0.50 1 calc PR B -1
C2S C 0.303(2) 0.1270(17) 0.5072(15) 0.140(13) Uani 0.50 1 d P B -1
H2SA H 0.3400 0.0994 0.4865 0.167 Uiso 0.50 1 calc PR B -1
H2SB H 0.2537 0.0987 0.5114 0.167 Uiso 0.50 1 calc PR B -1
H2SC H 0.3304 0.1357 0.5396 0.167 Uiso 0.50 1 calc PR B -1
C3S C 0.2194(17) 0.296(2) 0.4920(12) 0.118(12) Uani 0.50 1 d P B -1
H3SA H 0.1907 0.2843 0.4602 0.142 Uiso 0.50 1 calc PR B -1
H3SB H 0.2697 0.3218 0.4835 0.142 Uiso 0.50 1 calc PR B -1
C4S C 0.168(2) 0.353(2) 0.5150(9) 0.130(12) Uani 0.50 1 d P B -1
H4SA H 0.1682 0.3974 0.4948 0.156 Uiso 0.50 1 calc PR B -1
H4SB H 0.1907 0.3641 0.5482 0.156 Uiso 0.50 1 calc PR B -1
H4SC H 0.1128 0.3347 0.5172 0.156 Uiso 0.50 1 calc PR B -1

loop_
_atom_site_aniso_label
_atom_site_aniso_U_11
_atom_site_aniso_U_22
_atom_site_aniso_U_33
_atom_site_aniso_U_23
_atom_site_aniso_U_13
_atom_site_aniso_U_12
Yb 0.03066(16) 0.03838(18) 0.02201(15) -0.00222(9) -0.00458(10) -0.00032(10)
Si1 0.0426(9) 0.0433(9) 0.0247(7) -0.0045(6) -0.0031(6) -0.0008(7)
Si2 0.0531(10) 0.0502(10) 0.0275(8) 0.0021(7) -0.0027(7) -0.0063(8)
N11 0.036(3) 0.033(3) 0.022(2) -0.0027(17) -0.0056(19) 0.0015(19)
N12 0.033(3) 0.046(3) 0.022(2) -0.0019(19) -0.0053(19) -0.002(2)
N21 0.030(2) 0.040(3) 0.021(2) 0.0001(19) -0.0001(17) -0.0046(19)
N22 0.034(2) 0.042(3) 0.027(2) -0.0055(19) -0.0038(18) -0.001(2)
N31 0.030(2) 0.036(3) 0.024(2) -0.0005(18) -0.0060(18) 0.0007(19)
N32 0.037(3) 0.038(3) 0.026(2) 0.0049(19) -0.0074(19) -0.002(2)
C1 0.037(3) 0.050(3) 0.020(3) -0.002(2) -0.003(2) 0.003(3)
C2 0.042(3) 0.050(4) 0.032(3) 0.000(3) -0.001(2) -0.003(3)
C3 0.071(5) 0.057(4) 0.038(3) -0.004(3) 0.000(3) 0.006(4)
C4 0.051(4) 0.066(4) 0.035(3) -0.008(3) -0.005(3) -0.004(3)
C5 0.087(6) 0.082(6) 0.047(4) 0.010(4) 0.002(4) -0.030(4)
C6 0.072(5) 0.068(5) 0.030(3) 0.007(3) -0.003(3) -0.001(4)
C7 0.092(6) 0.061(5) 0.042(4) 0.009(3) -0.002(4) 0.012(4)
C13 0.031(3) 0.030(3) 0.027(3) -0.008(2) -0.002(2) -0.002(2)
C14 0.036(3) 0.047(4) 0.033(3) -0.005(2) 0.004(2) 0.002(3)
C15 0.037(3) 0.037(3) 0.025(3) -0.003(2) 0.001(2) 0.004(2)
C16 0.040(3) 0.050(4) 0.032(3) 0.000(3) 0.004(2) 0.003(3)
C17 0.032(3) 0.058(4) 0.026(3) -0.011(3) -0.007(2) 0.006(3)
C18 0.044(4) 0.079(5) 0.040(3) 0.000(3) -0.009(3) 0.008(3)
C19 0.050(4) 0.078(5) 0.045(4) -0.006(3) -0.008(3) 0.023(4)
C20 0.041(4) 0.080(5) 0.056(4) -0.016(4) -0.015(3) -0.001(3)
C23 0.032(3) 0.034(3) 0.032(3) -0.003(2) -0.006(2) 0.002(2)
C24 0.043(3) 0.033(3) 0.041(3) 0.002(2) -0.006(3) 0.006(2)
C25 0.037(3) 0.031(3) 0.033(3) 0.001(2) 0.001(2) -0.003(2)
C26 0.062(4) 0.051(4) 0.030(3) 0.009(3) 0.004(3) 0.002(3)
C27 0.039(3) 0.051(4) 0.042(3) -0.003(3) 0.008(3) 0.010(3)
C28 0.042(4) 0.085(5) 0.056(4) 0.008(4) 0.008(3) 0.014(4)
C29 0.073(5) 0.073(5) 0.056(4) -0.026(4) 0.019(4) 0.003(4)
C30 0.073(5) 0.078(5) 0.036(3) 0.003(3) 0.011(3) 0.017(4)
C33 0.038(3) 0.036(3) 0.037(3) -0.001(2) -0.004(2) -0.001(3)
C34 0.034(3) 0.040(3) 0.037(3) -0.006(3) -0.009(2) -0.003(3)
C35 0.027(3) 0.042(3) 0.033(3) -0.004(2) -0.006(2) 0.003(2)
C36 0.045(3) 0.049(4) 0.029(3) -0.004(3) -0.009(2) -0.001(3)
C37 0.056(4) 0.035(3) 0.037(3) 0.006(2) -0.009(3) -0.005(3)
B 0.035(3) 0.029(3) 0.023(3) 0.001(2) -0.003(2) -0.004(3)
O1S 0.096(14) 0.042(13) 0.116(16) 0.018(9) 0.028(11) -0.016(9)
C1S 0.20(3) 0.09(2) 0.12(3) -0.07(2) 0.02(2) 0.04(2)
C2S 0.13(2) 0.08(2) 0.21(4) -0.03(2) 0.07(2) -0.067(19)
C3S 0.089(16) 0.14(3) 0.12(3) -0.06(2) -0.042(16) 0.076(18)
C4S 0.22(4) 0.10(2) 0.072(14) -0.023(15) 0.050(18) -0.01(3)

loop_
_atom_type_symbol
_atom_type_description
_atom_type_scat_dispersion_real
_atom_type_scat_dispersion_imag
_atom_type_scat_source
C C 0.0033 0.0016 'International Tables Vol C Tables 4.2.6.8 and 6.1.1.4'
H H 0.0000 0.0000 'International Tables Vol C Tables 4.2.6.8 and 6.1.1.4'
B B 0.0013 0.0007 'International Tables Vol C Tables 4.2.6.8 and 6.1.1.4'
N N 0.0061 0.0033 'International Tables Vol C Tables 4.2.6.8 and 6.1.1.4'
O O 0.0106 0.0060 'International Tables Vol C Tables 4.2.6.8 and 6.1.1.4'
Si Si 0.0817 0.0704 'International Tables Vol C Tables 4.2.6.8 and 6.1.1.4'
Yb Yb -0.3850 5.5486 'International Tables Vol C Tables 4.2.6.8 and 6.1.1.4'

loop_
_geom_angle_atom_site_label_1
_geom_angle_atom_site_label_2
_geom_angle_atom_site_label_3
_geom_angle
_geom_angle_site_symmetry_1
_geom_angle_site_symmetry_3
_geom_angle_publ_flag
N32 Yb N12 78.31(14) . . ?
N32 Yb N22 76.23(14) . . ?
N12 Yb N22 94.12(14) . . ?
N32 Yb C1 142.38(16) . . ?
N12 Yb C1 129.09(16) . . ?
N22 Yb C1 119.53(16) . . ?
C1 Si1 C3 113.3(3) . . ?
C1 Si1 C4 114.4(3) . . ?
C3 Si1 C4 107.3(3) . . ?
C1 Si1 C2 111.9(2) . . ?
C3 Si1 C2 104.6(3) . . ?
C4 Si1 C2 104.7(3) . . ?
C1 Si2 C7 114.5(3) . . ?
C1 Si2 C5 111.1(3) . . ?
C7 Si2 C5 106.0(4) . . ?
C1 Si2 C6 115.6(3) . . ?
C7 Si2 C6 104.9(3) . . ?
C5 Si2 C6 103.7(3) . . ?
C15 N11 N12 110.1(4) . . ?
C15 N11 B 128.3(4) . . ?
N12 N11 B 121.1(4) . . ?
C13 N12 N11 106.2(4) . . ?
C13 N12 Yb 140.2(3) . . ?
N11 N12 Yb 113.6(3) . . ?
C25 N21 N22 108.8(4) . . ?
C25 N21 B 126.0(4) . . ?
N22 N21 B 123.9(4) . . ?
C23 N22 N21 106.2(4) . . ?
C23 N22 Yb 137.4(3) . . ?
N21 N22 Yb 102.5(3) . . ?
C35 N31 N32 109.7(4) . . ?
C35 N31 B 128.0(4) . . ?
N32 N31 B 122.1(4) . . ?
C33 N32 N31 106.5(4) . . ?
C33 N32 Yb 140.1(3) . . ?
N31 N32 Yb 113.2(3) . . ?
Si2 C1 Si1 118.1(3) . . ?
Si2 C1 Yb 133.0(3) . . ?
Si1 C1 Yb 99.2(2) . . ?
N12 C13 C14 110.2(5) . . ?
N12 C13 C17 123.4(5) . . ?
C14 C13 C17 126.4(5) . . ?
C15 C14 C13 105.6(5) . . ?
N11 C15 C14 107.8(5) . . ?
N11 C15 C16 123.1(5) . . ?
C14 C15 C16 129.1(5) . . ?
C13 C17 C19 109.6(4) . . ?
C13 C17 C18 110.4(5) . . ?
C19 C17 C18 109.4(5) . . ?
C13 C17 C20 109.8(5) . . ?
C19 C17 C20 107.9(5) . . ?
C18 C17 C20 109.8(5) . . ?
N22 C23 C24 110.2(5) . . ?
N22 C23 C27 122.7(5) . . ?
C24 C23 C27 126.9(5) . . ?
C25 C24 C23 106.2(5) . . ?
N21 C25 C24 108.6(5) . . ?
N21 C25 C26 122.5(5) . . ?
C24 C25 C26 128.9(5) . . ?
C23 C27 C28 108.3(5) . . ?
C23 C27 C30 111.4(5) . . ?
C28 C27 C30 109.0(5) . . ?
C23 C27 C29 110.2(5) . . ?
C28 C27 C29 108.3(6) . . ?
C30 C27 C29 109.6(5) . . ?
N32 C33 C34 110.4(5) . . ?
N32 C33 C37 121.2(5) . . ?
C34 C33 C37 128.3(5) . . ?
C35 C34 C33 105.5(5) . . ?
N31 C35 C34 107.9(4) . . ?
N31 C35 C36 123.9(5) . . ?
C34 C35 C36 128.2(5) . . ?
C40B C37 C33 111.4(10) . . ?
C39A C37 C33 112.7(6) . . ?
C39A C37 C38A 109.2(8) . . ?
C33 C37 C38A 109.8(6) . . ?
C40B C37 C39B 108.3(12) . . ?
C33 C37 C39B 108.9(8) . . ?
C40B C37 C38B 109.7(13) . . ?
C33 C37 C38B 107.7(9) . . ?
C39B C37 C38B 110.9(12) . . ?
C39A C37 C40A 112.0(8) . . ?
C33 C37 C40A 107.1(7) . . ?
C38A C37 C40A 105.7(9) . . ?
N31 B N11 111.3(4) . . ?
N31 B N21 111.8(4) . . ?
N11 B N21 111.2(4) . . ?
C3S O1S C1S 131(3) . . ?
C2S C1S O1S 125(5) . . ?
O1S C3S C4S 129(4) . . ?

loop_
_geom_bond_atom_site_label_1
_geom_bond_atom_site_label_2
_geom_bond_distance
_geom_bond_site_symmetry_2
_geom_bond_publ_flag
Yb N32 2.451(4) . ?
Yb N12 2.472(4) . ?
Yb N22 2.482(4) . ?
Yb C1 2.552(5) . ?
Si1 C1 1.842(6) . ?
Si1 C3 1.877(6) . ?
Si1 C4 1.878(6) . ?
Si1 C2 1.911(5) . ?
Si2 C1 1.835(5) . ?
Si2 C7 1.876(7) . ?
Si2 C5 1.889(7) . ?
Si2 C6 1.897(6) . ?
N11 C15 1.351(7) . ?
N11 N12 1.382(6) . ?
N11 B 1.549(7) . ?
N12 C13 1.334(7) . ?
N21 C25 1.351(7) . ?
N21 N22 1.399(6) . ?
N21 B 1.568(7) . ?
N22 C23 1.335(7) . ?
N31 C35 1.360(7) . ?
N31 N32 1.380(6) . ?
N31 B 1.542(7) . ?
N32 C33 1.338(7) . ?
C13 C14 1.408(8) . ?
C13 C17 1.527(7) . ?
C14 C15 1.379(8) . ?
C15 C16 1.498(7) . ?
C17 C19 1.530(8) . ?
C17 C18 1.535(8) . ?
C17 C20 1.536(9) . ?
C23 C24 1.394(8) . ?
C23 C27 1.523(7) . ?
C24 C25 1.365(8) . ?
C25 C26 1.508(7) . ?
C27 C28 1.528(8) . ?
C27 C30 1.532(9) . ?
C27 C29 1.538(9) . ?
C33 C34 1.402(8) . ?
C33 C37 1.526(8) . ?
C34 C35 1.385(8) . ?
C35 C36 1.503(7) . ?
C37 C40B 1.45(2) . ?
C37 C39A 1.494(13) . ?
C37 C38A 1.538(14) . ?
C37 C39B 1.567(18) . ?
C37 C38B 1.60(2) . ?
C37 C40A 1.616(15) . ?
O1S C3S 1.19(4) . ?
O1S C1S 1.36(4) . ?
C1S C2S 1.21(5) . ?
C3S C4S 1.49(4) . ?

loop_
_geom_torsion_atom_site_label_1
_geom_torsion_atom_site_label_2
_geom_torsion_atom_site_label_3
_geom_torsion_atom_site_label_4
_geom_torsion
_geom_torsion_site_symmetry_1
_geom_torsion_site_symmetry_2
_geom_torsion_site_symmetry_3
_geom_torsion_site_symmetry_4
_geom_torsion_publ_flag
C15 N11 N12 C13 -1.0(5) . . . . ?
B N11 N12 C13 172.0(4) . . . . ?
C15 N11 N12 Yb -179.7(3) . . . . ?
B N11 N12 Yb -6.8(5) . . . . ?
N32 Yb N12 C13 -127.8(6) . . . . ?
N22 Yb N12 C13 157.2(5) . . . . ?
C1 Yb N12 C13 23.2(6) . . . . ?
N32 Yb N12 N11 50.3(3) . . . . ?
N22 Yb N12 N11 -24.7(3) . . . . ?
C1 Yb N12 N11 -158.7(3) . . . . ?
C25 N21 N22 C23 0.6(5) . . . . ?
B N21 N22 C23 -167.2(4) . . . . ?
C25 N21 N22 Yb -147.5(3) . . . . ?
B N21 N22 Yb 44.8(5) . . . . ?
N32 Yb N22 C23 158.5(5) . . . . ?
N12 Yb N22 C23 -124.6(5) . . . . ?
C1 Yb N22 C23 15.5(6) . . . . ?
N32 Yb N22 N21 -70.1(3) . . . . ?
N12 Yb N22 N21 6.8(3) . . . . ?
C1 Yb N22 N21 146.9(3) . . . . ?
C35 N31 N32 C33 -1.1(6) . . . . ?
B N31 N32 C33 -176.3(5) . . . . ?
C35 N31 N32 Yb -176.9(3) . . . . ?
B N31 N32 Yb 7.9(5) . . . . ?
N12 Yb N32 C33 135.7(6) . . . . ?
N22 Yb N32 C33 -127.1(6) . . . . ?
C1 Yb N32 C33 -6.2(7) . . . . ?
N12 Yb N32 N31 -50.7(3) . . . . ?
N22 Yb N32 N31 46.6(3) . . . . ?
C1 Yb N32 N31 167.5(3) . . . . ?
C7 Si2 C1 Si1 -86.6(4) . . . . ?
C5 Si2 C1 Si1 153.4(4) . . . . ?
C6 Si2 C1 Si1 35.5(5) . . . . ?
C7 Si2 C1 Yb 51.6(5) . . . . ?
C5 Si2 C1 Yb -68.5(5) . . . . ?
C6 Si2 C1 Yb 173.7(4) . . . . ?
C3 Si1 C1 Si2 -83.2(4) . . . . ?
C4 Si1 C1 Si2 40.1(4) . . . . ?
C2 Si1 C1 Si2 158.9(3) . . . . ?
C3 Si1 C1 Yb 126.4(2) . . . . ?
C4 Si1 C1 Yb -110.2(3) . . . . ?
C2 Si1 C1 Yb 8.5(3) . . . . ?
N32 Yb C1 Si2 40.1(5) . . . . ?
N12 Yb C1 Si2 -88.7(4) . . . . ?
N22 Yb C1 Si2 146.7(3) . . . . ?
N32 Yb C1 Si1 -176.52(18) . . . . ?
N12 Yb C1 Si1 54.7(3) . . . . ?
N22 Yb C1 Si1 -69.8(3) . . . . ?
N11 N12 C13 C14 1.5(6) . . . . ?
Yb N12 C13 C14 179.7(4) . . . . ?
N11 N12 C13 C17 180.0(5) . . . . ?
Yb N12 C13 C17 -1.8(8) . . . . ?
N12 C13 C14 C15 -1.5(6) . . . . ?
C17 C13 C14 C15 -179.9(5) . . . . ?
N12 N11 C15 C14 0.0(6) . . . . ?
B N11 C15 C14 -172.3(5) . . . . ?
N12 N11 C15 C16 -179.9(5) . . . . ?
B N11 C15 C16 7.8(8) . . . . ?
C13 C14 C15 N11 0.9(6) . . . . ?
C13 C14 C15 C16 -179.2(5) . . . . ?
N12 C13 C17 C19 142.9(6) . . . . ?
C14 C13 C17 C19 -38.9(8) . . . . ?
N12 C13 C17 C18 22.4(7) . . . . ?
C14 C13 C17 C18 -159.4(5) . . . . ?
N12 C13 C17 C20 -98.8(6) . . . . ?
C14 C13 C17 C20 79.4(7) . . . . ?
N21 N22 C23 C24 -0.7(6) . . . . ?
Yb N22 C23 C24 129.6(5) . . . . ?
N21 N22 C23 C27 175.4(5) . . . . ?
Yb N22 C23 C27 -54.3(8) . . . . ?
N22 C23 C24 C25 0.6(6) . . . . ?
C27 C23 C24 C25 -175.3(5) . . . . ?
N22 N21 C25 C24 -0.3(6) . . . . ?
B N21 C25 C24 167.2(5) . . . . ?
N22 N21 C25 C26 178.2(5) . . . . ?
B N21 C25 C26 -14.4(8) . . . . ?
C23 C24 C25 N21 -0.2(6) . . . . ?
C23 C24 C25 C26 -178.5(5) . . . . ?
N22 C23 C27 C28 -122.6(6) . . . . ?
C24 C23 C27 C28 52.9(8) . . . . ?
N22 C23 C27 C30 -2.7(8) . . . . ?
C24 C23 C27 C30 172.7(6) . . . . ?
N22 C23 C27 C29 119.2(6) . . . . ?
C24 C23 C27 C29 -65.4(7) . . . . ?
N31 N32 C33 C34 1.0(6) . . . . ?
Yb N32 C33 C34 174.9(4) . . . . ?
N31 N32 C33 C37 179.6(5) . . . . ?
Yb N32 C33 C37 -6.5(9) . . . . ?
N32 C33 C34 C35 -0.5(6) . . . . ?
C37 C33 C34 C35 -179.0(6) . . . . ?
N32 N31 C35 C34 0.8(6) . . . . ?
B N31 C35 C34 175.7(5) . . . . ?
N32 N31 C35 C36 -177.2(5) . . . . ?
B N31 C35 C36 -2.4(8) . . . . ?
C33 C34 C35 N31 -0.2(6) . . . . ?
C33 C34 C35 C36 177.7(5) . . . . ?
N32 C33 C37 C40B -141.2(11) . . . . ?
C34 C33 C37 C40B 37.1(13) . . . . ?
N32 C33 C37 C39A 5.2(10) . . . . ?
C34 C33 C37 C39A -176.5(8) . . . . ?
N32 C33 C37 C38A 127.2(8) . . . . ?
C34 C33 C37 C38A -54.5(10) . . . . ?
N32 C33 C37 C39B -21.9(10) . . . . ?
C34 C33 C37 C39B 156.4(9) . . . . ?
N32 C33 C37 C38B 98.4(11) . . . . ?
C34 C33 C37 C38B -83.3(11) . . . . ?
N32 C33 C37 C40A -118.5(8) . . . . ?
C34 C33 C37 C40A 59.9(9) . . . . ?
C35 N31 B N11 -113.2(5) . . . . ?
N32 N31 B N11 61.1(6) . . . . ?
C35 N31 B N21 121.8(5) . . . . ?
N32 N31 B N21 -63.9(6) . . . . ?
C15 N11 B N31 110.2(6) . . . . ?
N12 N11 B N31 -61.3(6) . . . . ?
C15 N11 B N21 -124.4(5) . . . . ?
N12 N11 B N21 64.1(6) . . . . ?
C25 N21 B N31 -137.5(5) . . . . ?
N22 N21 B N31 28.1(6) . . . . ?
C25 N21 B N11 97.4(6) . . . . ?
N22 N21 B N11 -97.0(5) . . . . ?
C3S O1S C1S C2S -177(4) . . . . ?
C1S O1S C3S C4S 179(4) . . . . ?
